data_7157673
loop_
_publ_author_name
'Song, Xiaoxiao'
'Xu, Lei'
'Ni, Qijian'

_publ_section_title
;
 Highly diastereoselective synthesis of 3-methylenetetrahydropyrans by
 palladium-catalyzed oxa-[4 + 2] cycloaddition of 2-alkenylbenzothiazoles.
;
_journal_issue 34
_journal_name_full 'Organic &amp; biomolecular chemistry'
_journal_page_first 6617
_journal_page_last 6621
_journal_paper_doi 10.1039/d0ob01434f
_journal_volume 18
_journal_year 2020
_chemical_formula_sum 'C20 H16 N2 O S'
_chemical_formula_weight 332.41
_space_group_crystal_system monoclinic
_space_group_IT_number 14
_space_group_name_Hall '-P 2yn'
_space_group_name_H-M_alt 'P 1 21/n 1'
_atom_sites_solution_hydrogens geom
_audit_creation_method SHELXL-2018/1
_audit_update_record
;
2020-06-23 deposited with the CCDC.	2020-08-18 downloaded from the CCDC.
;
_cell_angle_alpha 90
_cell_angle_beta 109.477(2)
_cell_angle_gamma 90
_cell_formula_units_Z 4
_cell_length_a 11.0500(4)
_cell_length_b 14.7669(6)
_cell_length_c 11.3282(4)
_cell_measurement_reflns_used 9978
_cell_measurement_temperature 273(2)
_cell_measurement_theta_max 27.52
_cell_measurement_theta_min 3.15
_cell_volume 1742.69(12)
_computing_cell_refinement 'Bruker SAINT'
_computing_data_collection 'Bruker APEX2'
_computing_data_reduction 'Bruker SAINT'
_computing_molecular_graphics 'Bruker SHELXTL'
_computing_publication_material 'Bruker SHELXTL'
_computing_structure_refinement 'SHELXL-2018/1 (Sheldrick, 2018)'
_computing_structure_solution 'SHELXS-97 (Sheldrick 2008)'
_diffrn_ambient_temperature 273(2)
_diffrn_measured_fraction_theta_full 0.998
_diffrn_measured_fraction_theta_max 0.998
_diffrn_measurement_device_type 'Bruker APEX-II CCD'
_diffrn_measurement_method '\f and \w scans'
_diffrn_radiation_type MoK\a
_diffrn_radiation_wavelength 0.71073
_diffrn_reflns_av_R_equivalents 0.0311
_diffrn_reflns_av_unetI/netI 0.0136
_diffrn_reflns_Laue_measured_fraction_full 0.998
_diffrn_reflns_Laue_measured_fraction_max 0.998
_diffrn_reflns_limit_h_max 14
_diffrn_reflns_limit_h_min -14
_diffrn_reflns_limit_k_max 19
_diffrn_reflns_limit_k_min -19
_diffrn_reflns_limit_l_max 14
_diffrn_reflns_limit_l_min -14
_diffrn_reflns_number 72425
_diffrn_reflns_point_group_measured_fraction_full 0.998
_diffrn_reflns_point_group_measured_fraction_max 0.998
_diffrn_reflns_theta_full 25.242
_diffrn_reflns_theta_max 27.561
_diffrn_reflns_theta_min 3.154
_exptl_absorpt_coefficient_mu 0.194
_exptl_crystal_colour colorless
_exptl_crystal_density_diffrn 1.267
_exptl_crystal_description block
_exptl_crystal_F_000 696
_exptl_crystal_size_max 0.230
_exptl_crystal_size_mid 0.210
_exptl_crystal_size_min 0.200
_refine_diff_density_max 0.231
_refine_diff_density_min -0.272
_refine_diff_density_rms 0.038
_refine_ls_extinction_coef 0.0176(17)
_refine_ls_extinction_expression Fc^*^=kFc[1+0.001xFc^2^\l^3^/sin(2\q)]^-1/4^
_refine_ls_extinction_method 'SHELXL-2018/1 (Sheldrick 2018)'
_refine_ls_goodness_of_fit_ref 1.018
_refine_ls_hydrogen_treatment constr
_refine_ls_matrix_type full
_refine_ls_number_parameters 218
_refine_ls_number_reflns 4021
_refine_ls_number_restraints 0
_refine_ls_restrained_S_all 1.018
_refine_ls_R_factor_all 0.0526
_refine_ls_R_factor_gt 0.0428
_refine_ls_shift/su_max 0.001
_refine_ls_shift/su_mean 0.000
_refine_ls_structure_factor_coef Fsqd
_refine_ls_weighting_details 'w=1/[\s^2^(Fo^2^)+(0.0484P)^2^+0.7698P] where P=(Fo^2^+2Fc^2^)/3'
_refine_ls_weighting_scheme calc
_refine_ls_wR_factor_gt 0.1050
_refine_ls_wR_factor_ref 0.1165
_reflns_Friedel_coverage 0.000
_reflns_number_gt 3414
_reflns_number_total 4021
_reflns_threshold_expression 'I > 2\s(I)'
_cod_data_source_file d0ob01434f2.cif
_cod_data_source_block mo_20190904d_0m
_cod_depositor_comments 'Adding full bibliography for 7157673.cif.'
_cod_original_cell_volume 1742.69(11)
_cod_original_sg_symbol_H-M 'P 21/n'
_cod_database_code 7157673
_shelx_shelxl_version_number 2018/1
_shelx_space_group_comment
;
The symmetry employed for this shelxl refinement is uniquely defined
by the following loop, which should always be used as a source of
symmetry information in preference to the above space-group names.
They are only intended as comments.
;
_shelx_estimated_absorpt_t_min 0.957
_shelx_estimated_absorpt_t_max 0.962

loop_
_space_group_symop_operation_xyz
'x, y, z'
'-x+1/2, y+1/2, -z+1/2'
'-x, -y, -z'
'x-1/2, -y-1/2, z-1/2'

loop_
_atom_site_label
_atom_site_type_symbol
_atom_site_fract_x
_atom_site_fract_y
_atom_site_fract_z
_atom_site_U_iso_or_equiv
_atom_site_adp_type
_atom_site_occupancy
_atom_site_site_symmetry_order
_atom_site_calc_flag
_atom_site_refinement_flags_posn
_atom_site_refinement_flags_adp
_atom_site_refinement_flags_occupancy
_atom_site_disorder_assembly
_atom_site_disorder_group
C1 C 0.56110(15) 0.27492(11) 0.45647(15) 0.0460(3) Uani 1 1 d . . . . .
C2 C 0.65060(19) 0.23779(14) 0.4081(2) 0.0635(5) Uani 1 1 d . . . . .
H2 H 0.632523 0.184909 0.360830 0.076 Uiso 1 1 calc R U . . .
C3 C 0.7667(2) 0.28142(16) 0.4320(2) 0.0747(6) Uani 1 1 d . . . . .
H3 H 0.827823 0.256957 0.401263 0.090 Uiso 1 1 calc R U . . .
C4 C 0.79410(19) 0.36084(18) 0.5007(2) 0.0758(6) Uani 1 1 d . . . . .
H4 H 0.873849 0.388038 0.516448 0.091 Uiso 1 1 calc R U . . .
C5 C 0.70647(18) 0.40010(15) 0.5459(2) 0.0680(5) Uani 1 1 d . . . . .
H5 H 0.724299 0.454320 0.590109 0.082 Uiso 1 1 calc R U . . .
C6 C 0.58919(15) 0.35591(12) 0.52336(15) 0.0484(4) Uani 1 1 d . . . . .
C7 C 0.38260(13) 0.28834(10) 0.50030(13) 0.0386(3) Uani 1 1 d . . . . .
C8 C 0.25034(13) 0.26266(9) 0.50184(13) 0.0389(3) Uani 1 1 d . . . . .
C9 C 0.25589(16) 0.16857(11) 0.56581(16) 0.0513(4) Uani 1 1 d . . . . .
H9A H 0.303370 0.126436 0.532166 0.062 Uiso 1 1 calc R U . . .
H9B H 0.301001 0.174423 0.654996 0.062 Uiso 1 1 calc R U . . .
C10 C 0.12374(18) 0.13187(11) 0.54489(18) 0.0560(4) Uani 1 1 d . . . . .
C11 C 0.03923(18) 0.13563(11) 0.41180(19) 0.0591(5) Uani 1 1 d . . . . .
H11A H 0.071647 0.094596 0.362504 0.071 Uiso 1 1 calc R U . . .
H11B H -0.046541 0.116062 0.405359 0.071 Uiso 1 1 calc R U . . .
C12 C 0.15584(13) 0.25608(10) 0.36331(14) 0.0396(3) Uani 1 1 d . . . . .
H12 H 0.189972 0.211395 0.318684 0.047 Uiso 1 1 calc R U . . .
C13 C 0.0856(3) 0.09914(16) 0.6347(2) 0.0852(7) Uani 1 1 d . . . . .
H13A H 0.002445 0.077070 0.616115 0.102 Uiso 1 1 calc R U . . .
H13B H 0.141692 0.098094 0.716814 0.102 Uiso 1 1 calc R U . . .
C14 C 0.20381(15) 0.33049(11) 0.57238(15) 0.0476(4) Uani 1 1 d . . . . .
C15 C 0.13739(13) 0.34435(10) 0.29256(13) 0.0387(3) Uani 1 1 d . . . . .
C16 C 0.04801(14) 0.40774(11) 0.30166(15) 0.0455(3) Uani 1 1 d . . . . .
H16 H 0.000035 0.396347 0.353673 0.055 Uiso 1 1 calc R U . . .
C17 C 0.02962(17) 0.48764(11) 0.23416(17) 0.0549(4) Uani 1 1 d . . . . .
H17 H -0.030610 0.529506 0.240902 0.066 Uiso 1 1 calc R U . . .
C18 C 0.1002(2) 0.50533(13) 0.15705(17) 0.0615(5) Uani 1 1 d . . . . .
H18 H 0.087655 0.558858 0.111279 0.074 Uiso 1 1 calc R U . . .
C19 C 0.1897(2) 0.44312(14) 0.14823(17) 0.0634(5) Uani 1 1 d . . . . .
H19 H 0.238403 0.455355 0.097144 0.076 Uiso 1 1 calc R U . . .
C20 C 0.20807(17) 0.36237(12) 0.21469(15) 0.0518(4) Uani 1 1 d . . . . .
H20 H 0.267754 0.320435 0.206917 0.062 Uiso 1 1 calc R U . . .
N1 N 0.44219(12) 0.23784(9) 0.44507(13) 0.0462(3) Uani 1 1 d . . . . .
N2 N 0.16985(18) 0.38131(13) 0.62914(17) 0.0726(5) Uani 1 1 d . . . . .
O1 O 0.03374(10) 0.22584(7) 0.36279(11) 0.0507(3) Uani 1 1 d . . . . .
S1 S 0.46119(4) 0.38646(3) 0.57024(4) 0.05318(15) Uani 1 1 d . . . . .

loop_
_atom_site_aniso_label
_atom_site_aniso_U_11
_atom_site_aniso_U_22
_atom_site_aniso_U_33
_atom_site_aniso_U_23
_atom_site_aniso_U_13
_atom_site_aniso_U_12
C1 0.0413(8) 0.0452(8) 0.0526(8) 0.0051(6) 0.0171(6) 0.0047(6)
C2 0.0607(11) 0.0594(11) 0.0827(13) -0.0016(9) 0.0406(10) 0.0055(8)
C3 0.0536(11) 0.0861(15) 0.0984(16) 0.0130(12) 0.0440(11) 0.0125(10)
C4 0.0428(10) 0.0956(16) 0.0891(15) 0.0047(13) 0.0222(10) -0.0088(10)
C5 0.0450(9) 0.0777(13) 0.0766(13) -0.0107(10) 0.0142(9) -0.0133(9)
C6 0.0379(8) 0.0556(9) 0.0477(8) -0.0016(7) 0.0089(6) -0.0009(6)
C7 0.0367(7) 0.0384(7) 0.0388(7) -0.0002(5) 0.0102(5) 0.0022(5)
C8 0.0372(7) 0.0378(7) 0.0423(7) 0.0015(5) 0.0138(6) 0.0025(5)
C9 0.0542(9) 0.0459(8) 0.0544(9) 0.0107(7) 0.0191(7) 0.0047(7)
C10 0.0652(11) 0.0394(8) 0.0674(11) 0.0057(7) 0.0274(9) -0.0043(7)
C11 0.0555(10) 0.0385(8) 0.0809(12) 0.0043(8) 0.0193(9) -0.0098(7)
C12 0.0354(7) 0.0373(7) 0.0446(7) -0.0020(6) 0.0115(6) -0.0011(5)
C13 0.1020(18) 0.0768(15) 0.0880(16) 0.0070(12) 0.0464(14) -0.0285(13)
C14 0.0457(8) 0.0522(9) 0.0484(8) -0.0007(7) 0.0201(7) 0.0004(7)
C15 0.0352(7) 0.0389(7) 0.0382(7) -0.0023(5) 0.0072(5) -0.0039(5)
C16 0.0390(7) 0.0443(8) 0.0515(8) 0.0028(6) 0.0127(6) 0.0011(6)
C17 0.0516(9) 0.0441(8) 0.0614(10) 0.0044(7) 0.0088(7) 0.0045(7)
C18 0.0711(12) 0.0490(9) 0.0581(10) 0.0128(8) 0.0132(9) -0.0011(8)
C19 0.0743(12) 0.0673(12) 0.0546(10) 0.0111(9) 0.0296(9) -0.0044(9)
C20 0.0552(9) 0.0538(9) 0.0495(9) 0.0000(7) 0.0216(7) 0.0031(7)
N1 0.0441(7) 0.0421(7) 0.0562(7) -0.0050(6) 0.0216(6) 0.0008(5)
N2 0.0802(12) 0.0762(11) 0.0746(11) -0.0139(9) 0.0434(10) 0.0074(9)
O1 0.0383(5) 0.0405(6) 0.0710(7) 0.0062(5) 0.0152(5) -0.0054(4)
S1 0.0445(2) 0.0555(3) 0.0589(3) -0.01971(18) 0.01649(18) -0.00653(17)

loop_
_atom_type_symbol
_atom_type_description
_atom_type_scat_dispersion_real
_atom_type_scat_dispersion_imag
_atom_type_scat_source
C C 0.0033 0.0016 'International Tables Vol C Tables 4.2.6.8 and 6.1.1.4'
H H 0.0000 0.0000 'International Tables Vol C Tables 4.2.6.8 and 6.1.1.4'
N N 0.0061 0.0033 'International Tables Vol C Tables 4.2.6.8 and 6.1.1.4'
O O 0.0106 0.0060 'International Tables Vol C Tables 4.2.6.8 and 6.1.1.4'
S S 0.1246 0.1234 'International Tables Vol C Tables 4.2.6.8 and 6.1.1.4'

loop_
_geom_angle_atom_site_label_1
_geom_angle_atom_site_label_2
_geom_angle_atom_site_label_3
_geom_angle
_geom_angle_site_symmetry_1
_geom_angle_site_symmetry_3
_geom_angle_publ_flag
N1 C1 C2 125.58(16) . . ?
N1 C1 C6 114.89(14) . . ?
C2 C1 C6 119.53(16) . . ?
C3 C2 C1 118.34(19) . . ?
C3 C2 H2 120.8 . . ?
C1 C2 H2 120.8 . . ?
C2 C3 C4 121.40(19) . . ?
C2 C3 H3 119.3 . . ?
C4 C3 H3 119.3 . . ?
C5 C4 C3 121.38(19) . . ?
C5 C4 H4 119.3 . . ?
C3 C4 H4 119.3 . . ?
C4 C5 C6 117.6(2) . . ?
C4 C5 H5 121.2 . . ?
C6 C5 H5 121.2 . . ?
C1 C6 C5 121.68(16) . . ?
C1 C6 S1 109.52(12) . . ?
C5 C6 S1 128.79(15) . . ?
N1 C7 C8 120.82(13) . . ?
N1 C7 S1 116.47(11) . . ?
C8 C7 S1 122.71(10) . . ?
C14 C8 C7 110.34(12) . . ?
C14 C8 C9 108.66(13) . . ?
C7 C8 C9 109.86(12) . . ?
C14 C8 C12 110.30(12) . . ?
C7 C8 C12 109.04(11) . . ?
C9 C8 C12 108.61(12) . . ?
C10 C9 C8 111.29(13) . . ?
C10 C9 H9A 109.4 . . ?
C8 C9 H9A 109.4 . . ?
C10 C9 H9B 109.4 . . ?
C8 C9 H9B 109.4 . . ?
H9A C9 H9B 108.0 . . ?
C13 C10 C11 122.9(2) . . ?
C13 C10 C9 123.8(2) . . ?
C11 C10 C9 113.32(15) . . ?
O1 C11 C10 110.97(14) . . ?
O1 C11 H11A 109.4 . . ?
C10 C11 H11A 109.4 . . ?
O1 C11 H11B 109.4 . . ?
C10 C11 H11B 109.4 . . ?
H11A C11 H11B 108.0 . . ?
O1 C12 C15 108.05(11) . . ?
O1 C12 C8 109.74(12) . . ?
C15 C12 C8 113.86(11) . . ?
O1 C12 H12 108.4 . . ?
C15 C12 H12 108.4 . . ?
C8 C12 H12 108.4 . . ?
C10 C13 H13A 120.0 . . ?
C10 C13 H13B 120.0 . . ?
H13A C13 H13B 120.0 . . ?
N2 C14 C8 178.24(19) . . ?
C20 C15 C16 118.92(14) . . ?
C20 C15 C12 119.97(13) . . ?
C16 C15 C12 121.09(13) . . ?
C17 C16 C15 120.70(15) . . ?
C17 C16 H16 119.6 . . ?
C15 C16 H16 119.6 . . ?
C18 C17 C16 120.17(17) . . ?
C18 C17 H17 119.9 . . ?
C16 C17 H17 119.9 . . ?
C17 C18 C19 119.47(16) . . ?
C17 C18 H18 120.3 . . ?
C19 C18 H18 120.3 . . ?
C18 C19 C20 120.81(17) . . ?
C18 C19 H19 119.6 . . ?
C20 C19 H19 119.6 . . ?
C15 C20 C19 119.92(16) . . ?
C15 C20 H20 120.0 . . ?
C19 C20 H20 120.0 . . ?
C7 N1 C1 110.36(13) . . ?
C12 O1 C11 111.87(12) . . ?
C6 S1 C7 88.74(7) . . ?

loop_
_geom_bond_atom_site_label_1
_geom_bond_atom_site_label_2
_geom_bond_distance
_geom_bond_site_symmetry_2
_geom_bond_publ_flag
C1 N1 1.389(2) . ?
C1 C2 1.393(2) . ?
C1 C6 1.394(2) . ?
C2 C3 1.379(3) . ?
C2 H2 0.9300 . ?
C3 C4 1.384(3) . ?
C3 H3 0.9300 . ?
C4 C5 1.366(3) . ?
C4 H4 0.9300 . ?
C5 C6 1.396(2) . ?
C5 H5 0.9300 . ?
C6 S1 1.7283(17) . ?
C7 N1 1.2868(19) . ?
C7 C8 1.5156(19) . ?
C7 S1 1.7385(15) . ?
C8 C14 1.477(2) . ?
C8 C9 1.559(2) . ?
C8 C12 1.572(2) . ?
C9 C10 1.500(2) . ?
C9 H9A 0.9700 . ?
C9 H9B 0.9700 . ?
C10 C13 1.317(3) . ?
C10 C11 1.486(3) . ?
C11 O1 1.4367(19) . ?
C11 H11A 0.9700 . ?
C11 H11B 0.9700 . ?
C12 O1 1.4194(17) . ?
C12 C15 1.508(2) . ?
C12 H12 0.9800 . ?
C13 H13A 0.9300 . ?
C13 H13B 0.9300 . ?
C14 N2 1.131(2) . ?
C15 C20 1.385(2) . ?
C15 C16 1.389(2) . ?
C16 C17 1.384(2) . ?
C16 H16 0.9300 . ?
C17 C18 1.376(3) . ?
C17 H17 0.9300 . ?
C18 C19 1.377(3) . ?
C18 H18 0.9300 . ?
C19 C20 1.389(2) . ?
C19 H19 0.9300 . ?
C20 H20 0.9300 . ?
